data_4083813
loop_
_publ_author_name
'Weng, Zhiqiang'
'Teo, Shihui'
'Hor, T. S. Andy'

_publ_section_title
;
 Stabilization of Nickel(0) by Hemilabile P,N-Ferrocene Ligands and Their
 Ethylene Oligomerization Activities
;
_journal_issue 20
_journal_name_full Organometallics
_journal_page_first 4878
_journal_paper_doi 10.1021/om060607+
_journal_volume 25
_journal_year 2006
_chemical_formula_sum 'C66 H52 F10 Fe2 N2 Ni O2 P2'
_chemical_formula_weight 1327.45
_chemical_name_systematic
; 
 ? 
;
_space_group_IT_number 2
_symmetry_cell_setting triclinic
_symmetry_space_group_name_Hall '-P 1'
_symmetry_space_group_name_H-M 'P -1'
_atom_sites_solution_hydrogens geom
_atom_sites_solution_primary direct
_atom_sites_solution_secondary difmap
_audit_creation_method SHELXL-97
_cell_angle_alpha 86.609(2)
_cell_angle_beta 80.427(2)
_cell_angle_gamma 83.410(2)
_cell_formula_units_Z 2
_cell_length_a 11.0651(8)
_cell_length_b 15.2100(11)
_cell_length_c 17.6504(12)
_cell_measurement_reflns_used 4714
_cell_measurement_temperature 223(2)
_cell_measurement_theta_max 21.01
_cell_measurement_theta_min 2.31
_cell_volume 2907.4(4)
_computing_cell_refinement 'Bruker SMART'
_computing_data_collection 'Bruker SMART'
_computing_data_reduction 'Bruker SAINT'
_computing_molecular_graphics 'Bruker SHELXTL'
_computing_publication_material 'Bruker SHELXTL'
_computing_structure_refinement 'SHELXL-97 (Sheldrick, 1997)'
_computing_structure_solution 'SHELXS-97 (Sheldrick, 1990)'
_diffrn_ambient_temperature 223(2)
_diffrn_measured_fraction_theta_full 0.999
_diffrn_measured_fraction_theta_max 0.999
_diffrn_measurement_device_type 'CCD area detector'
_diffrn_measurement_method 'phi and omega scans'
_diffrn_radiation_monochromator graphite
_diffrn_radiation_source 'fine-focus sealed tube'
_diffrn_radiation_type MoK\a
_diffrn_radiation_wavelength 0.71073
_diffrn_reflns_av_R_equivalents 0.0537
_diffrn_reflns_av_sigmaI/netI 0.0655
_diffrn_reflns_limit_h_max 14
_diffrn_reflns_limit_h_min -14
_diffrn_reflns_limit_k_max 19
_diffrn_reflns_limit_k_min -19
_diffrn_reflns_limit_l_max 22
_diffrn_reflns_limit_l_min -22
_diffrn_reflns_number 38590
_diffrn_reflns_theta_full 27.50
_diffrn_reflns_theta_max 27.50
_diffrn_reflns_theta_min 1.75
_exptl_absorpt_coefficient_mu 0.948
_exptl_absorpt_correction_T_max 0.8947
_exptl_absorpt_correction_T_min 0.7641
_exptl_absorpt_correction_type 'Sadabs, (Sheldrick 2001)'
_exptl_crystal_colour 'DARK RED'
_exptl_crystal_density_diffrn 1.516
_exptl_crystal_density_meas 0
_exptl_crystal_density_method 'not measured'
_exptl_crystal_description BLOCK
_exptl_crystal_F_000 1356
_exptl_crystal_size_max 0.30
_exptl_crystal_size_mid 0.20
_exptl_crystal_size_min 0.12
_refine_diff_density_max 1.081
_refine_diff_density_min -0.524
_refine_diff_density_rms 0.094
_refine_ls_extinction_method none
_refine_ls_goodness_of_fit_ref 1.032
_refine_ls_hydrogen_treatment mixed
_refine_ls_matrix_type full
_refine_ls_number_parameters 768
_refine_ls_number_reflns 13339
_refine_ls_number_restraints 16
_refine_ls_restrained_S_all 1.040
_refine_ls_R_factor_all 0.0978
_refine_ls_R_factor_gt 0.0652
_refine_ls_shift/su_max 0.002
_refine_ls_shift/su_mean 0.000
_refine_ls_structure_factor_coef Fsqd
_refine_ls_weighting_details 'calc w=1/[\s^2^(Fo^2^)+(0.0890P)^2^+1.1781P] where P=(Fo^2^+2Fc^2^)/3'
_refine_ls_weighting_scheme calc
_refine_ls_wR_factor_gt 0.1586
_refine_ls_wR_factor_ref 0.1741
_reflns_number_gt 9289
_reflns_number_total 13339
_reflns_threshold_expression >2sigma(I)
_cod_data_source_file om060607%2Bsi20060705_064546.cif
_cod_data_source_block 4272
_cod_depositor_comments
;
The following automatic conversions were performed:

'_symmetry_cell_setting' value 'Triclinic' changed to 'triclinic'
according to
/usr/data/users/saulius/automatic-downloads/retrospective/ACS/lib/dictionaries/cif_core.dic
dictionary named 'cif_core.dic' version 2.4.2 from 2011-04-26.

Automatic conversion script
Id: cif_fix_values 2281 2013-09-26 08:29:07Z andrius 
;
_cod_original_sg_symbol_H-M P-1
_cod_database_code 4083813

loop_
_symmetry_equiv_pos_as_xyz
'x, y, z'
'-x, -y, -z'

loop_
_atom_site_label
_atom_site_type_symbol
_atom_site_fract_x
_atom_site_fract_y
_atom_site_fract_z
_atom_site_U_iso_or_equiv
_atom_site_adp_type
_atom_site_occupancy
_atom_site_symmetry_multiplicity
_atom_site_calc_flag
_atom_site_refinement_flags
Ni1 Ni 0.84675(5) 0.04820(3) 0.16811(3) 0.03238(14) Uani 1 1 d .
Fe1 Fe 1.02298(5) 0.29153(3) 0.21921(3) 0.03482(15) Uani 1 1 d .
Fe2 Fe 0.89222(5) -0.25757(4) 0.14480(3) 0.03590(16) Uani 1 1 d .
P1 P 0.88586(9) 0.09639(6) 0.27627(6) 0.0314(2) Uani 1 1 d .
P2 P 0.71854(9) -0.05546(6) 0.18830(5) 0.0304(2) Uani 1 1 d .
N1 N 0.8988(4) 0.4800(2) 0.3625(2) 0.0468(9) Uani 1 1 d .
N2 N 0.7509(4) -0.4270(2) 0.0346(2) 0.0478(9) Uani 1 1 d .
O1 O 0.7294(4) 0.1935(2) 0.0823(2) 0.0697(10) Uani 1 1 d .
O2 O 1.0833(3) -0.0369(2) 0.0959(2) 0.0734(11) Uani 1 1 d .
F1 F 0.9372(3) 0.34446(17) 0.47386(16) 0.0631(7) Uani 1 1 d .
F2 F 0.8887(3) 0.3737(2) 0.62389(17) 0.0762(9) Uani 1 1 d .
F3 F 0.7850(3) 0.5366(2) 0.67375(15) 0.0756(9) Uani 1 1 d .
F4 F 0.7357(3) 0.6682(2) 0.56964(18) 0.0795(10) Uani 1 1 d .
F5 F 0.7862(3) 0.63931(19) 0.41965(16) 0.0749(9) Uani 1 1 d .
F6 F 0.7056(3) -0.52376(19) -0.08172(18) 0.0662(8) Uani 1 1 d .
F7 F 0.5604(4) -0.6555(2) -0.0582(2) 0.0973(12) Uani 1 1 d .
F8 F 0.4552(3) -0.7013(2) 0.0874(3) 0.1093(14) Uani 1 1 d .
F9 F 0.5016(4) -0.6142(3) 0.2074(2) 0.1053(13) Uani 1 1 d .
F10 F 0.6483(3) -0.4837(2) 0.18406(18) 0.0774(9) Uani 1 1 d .
C1 C 0.7757(4) 0.1371(3) 0.1155(2) 0.0441(10) Uani 1 1 d .
C2 C 0.9893(4) -0.0038(3) 0.1232(3) 0.0442(10) Uani 1 1 d .
C3 C 0.8593(4) 0.4191(3) 0.3295(2) 0.0410(9) Uani 1 1 d .
H3 H 0.7990 0.3859 0.3575 0.049 Uiso 1 1 calc R
C4 C 0.8597(4) 0.4899(3) 0.4421(2) 0.0432(10) Uani 1 1 d .
C5 C 0.8108(5) 0.5728(3) 0.4692(3) 0.0505(11) Uani 1 1 d .
C6 C 0.7856(4) 0.5875(3) 0.5461(3) 0.0523(12) Uani 1 1 d .
C7 C 0.8099(4) 0.5213(4) 0.5988(3) 0.0537(12) Uani 1 1 d .
C8 C 0.8596(4) 0.4392(3) 0.5739(3) 0.0493(11) Uani 1 1 d .
C9 C 0.8837(4) 0.4247(3) 0.4969(3) 0.0464(10) Uani 1 1 d .
C10 C 0.8420(4) -0.4225(3) 0.0702(3) 0.0456(10) Uani 1 1 d .
H10 H 0.8655 -0.4700 0.1030 0.055 Uiso 1 1 calc R
C11 C 0.6841(4) -0.5002(3) 0.0504(3) 0.0499(11) Uani 1 1 d .
C12 C 0.6574(4) -0.5457(3) -0.0098(3) 0.0542(12) Uani 1 1 d .
C13 C 0.5821(5) -0.6129(3) 0.0020(4) 0.0683(15) Uani 1 1 d .
C14 C 0.5308(5) -0.6358(3) 0.0746(5) 0.0743(17) Uani 1 1 d .
C15 C 0.5519(5) -0.5929(4) 0.1358(4) 0.0721(16) Uani 1 1 d .
C16 C 0.6286(5) -0.5254(3) 0.1235(3) 0.0577(13) Uani 1 1 d .
C17 C 0.9048(4) 0.4003(2) 0.2506(2) 0.0405(10) Uani 1 1 d .
C18 C 1.0168(4) 0.4263(3) 0.2072(2) 0.0421(10) Uani 1 1 d .
H18 H 1.0736 0.4633 0.2251 0.051 Uiso 1 1 calc R
C19 C 1.0325(4) 0.3890(3) 0.1339(2) 0.0457(10) Uani 1 1 d .
H19 H 1.1027 0.3951 0.0918 0.055 Uiso 1 1 calc R
C20 C 0.9306(4) 0.3413(3) 0.1316(2) 0.0462(10) Uani 1 1 d .
H20 H 0.9181 0.3078 0.0876 0.055 Uiso 1 1 calc R
C21 C 0.8522(4) 0.3467(3) 0.2031(2) 0.0401(9) Uani 1 1 d .
H21 H 0.7744 0.3191 0.2177 0.048 Uiso 1 1 calc R
C22 C 1.0151(4) 0.1625(2) 0.2611(2) 0.0349(9) Uani 1 1 d .
C23 C 1.0996(4) 0.1673(2) 0.1907(2) 0.0389(9) Uani 1 1 d .
H23 H 1.0935 0.1384 0.1429 0.047 Uiso 1 1 calc R
C24 C 1.1925(4) 0.2206(3) 0.1997(3) 0.0464(11) Uani 1 1 d .
H24 H 1.2626 0.2347 0.1598 0.056 Uiso 1 1 calc R
C25 C 1.1676(4) 0.2500(3) 0.2749(3) 0.0472(11) Uani 1 1 d .
H25 H 1.2171 0.2889 0.2972 0.057 Uiso 1 1 calc R
C26 C 1.0595(4) 0.2154(3) 0.3137(2) 0.0420(10) Uani 1 1 d .
H26 H 1.0208 0.2260 0.3676 0.050 Uiso 1 1 calc R
C27 C 0.7808(4) -0.1666(3) 0.2132(2) 0.0344(8) Uani 1 1 d .
C28 C 0.8967(4) -0.1879(3) 0.2407(2) 0.0414(10) Uani 1 1 d .
H28 H 0.9566 -0.1460 0.2462 0.050 Uiso 1 1 calc R
C29 C 0.9086(5) -0.2809(3) 0.2584(2) 0.0520(12) Uani 1 1 d .
H29 H 0.9797 -0.3149 0.2778 0.062 Uiso 1 1 calc R
C30 C 0.8056(5) -0.3164(3) 0.2428(2) 0.0503(12) Uani 1 1 d .
H30 H 0.7910 -0.3796 0.2497 0.060 Uiso 1 1 calc R
C31 C 0.7253(4) -0.2472(3) 0.2146(2) 0.0405(9) Uani 1 1 d .
H31 H 0.6448 -0.2535 0.1991 0.049 Uiso 1 1 calc R
C32 C 1.0540(4) -0.2503(3) 0.0687(2) 0.0447(10) Uani 1 1 d .
H32 H 1.1291 -0.2265 0.0789 0.054 Uiso 1 1 calc R
C33 C 0.9552(4) -0.2023(3) 0.0385(2) 0.0430(10) Uani 1 1 d .
H33 H 0.9488 -0.1381 0.0247 0.052 Uiso 1 1 calc R
C34 C 0.8650(4) -0.2591(3) 0.0329(2) 0.0392(9) Uani 1 1 d .
H34 H 0.7863 -0.2426 0.0133 0.047 Uiso 1 1 calc R
C35 C 0.9093(4) -0.3449(3) 0.0603(2) 0.0393(9) Uani 1 1 d .
C36 C 1.0254(4) -0.3389(3) 0.0828(2) 0.0439(10) Uani 1 1 d .
H36 H 1.0779 -0.3883 0.1040 0.053 Uiso 1 1 calc R
C1A C 0.7650(4) 0.1614(3) 0.3394(2) 0.0363(9) Uani 1 1 d .
C2A C 0.7773(4) 0.1782(3) 0.4147(2) 0.0475(11) Uani 1 1 d .
H2A H 0.8493 0.1558 0.4342 0.057 Uiso 1 1 calc R
C3A C 0.6831(5) 0.2280(3) 0.4607(3) 0.0608(13) Uani 1 1 d .
H3A H 0.6914 0.2387 0.5114 0.073 Uiso 1 1 calc R
C4A C 0.5775(5) 0.2618(4) 0.4326(3) 0.0664(15) Uani 1 1 d .
H4A H 0.5152 0.2971 0.4633 0.080 Uiso 1 1 calc R
C5A C 0.5639(5) 0.2436(4) 0.3592(3) 0.0632(14) Uani 1 1 d .
H5A H 0.4910 0.2653 0.3405 0.076 Uiso 1 1 calc R
C6A C 0.6568(4) 0.1934(3) 0.3127(3) 0.0494(11) Uani 1 1 d .
H6A H 0.6462 0.1811 0.2627 0.059 Uiso 1 1 calc R
C1B C 0.9353(4) 0.0096(3) 0.3443(2) 0.0388(9) Uani 1 1 d .
C2B C 0.8482(5) -0.0345(3) 0.3917(3) 0.0545(12) Uani 1 1 d .
H2B H 0.7641 -0.0150 0.3934 0.065 Uiso 1 1 calc R
C3B C 0.8833(7) -0.1077(4) 0.4372(3) 0.0730(17) Uani 1 1 d .
H3B H 0.8229 -0.1379 0.4687 0.088 Uiso 1 1 calc R
C4B C 1.0034(7) -0.1354(4) 0.4362(4) 0.0785(19) Uani 1 1 d .
H4B H 1.0266 -0.1847 0.4672 0.094 Uiso 1 1 calc R
C5B C 1.0902(7) -0.0931(4) 0.3911(4) 0.092(2) Uani 1 1 d .
H5B H 1.1738 -0.1128 0.3914 0.110 Uiso 1 1 calc R
C6B C 1.0583(5) -0.0198(3) 0.3436(3) 0.0629(14) Uani 1 1 d .
H6B H 1.1199 0.0089 0.3116 0.075 Uiso 1 1 calc R
C1C C 0.5859(4) -0.0371(3) 0.2652(2) 0.0355(9) Uani 1 1 d .
C2C C 0.4921(4) 0.0306(3) 0.2551(3) 0.0539(12) Uani 1 1 d .
H2C H 0.4942 0.0624 0.2077 0.065 Uiso 1 1 calc R
C3C C 0.3966(5) 0.0509(4) 0.3145(4) 0.0697(15) Uani 1 1 d .
H3C H 0.3338 0.0962 0.3072 0.084 Uiso 1 1 calc R
C4C C 0.3927(5) 0.0055(4) 0.3840(4) 0.0741(17) Uani 1 1 d .
H4C H 0.3277 0.0202 0.4243 0.089 Uiso 1 1 calc R
C5C C 0.4834(5) -0.0614(4) 0.3952(3) 0.0677(15) Uani 1 1 d .
H5C H 0.4806 -0.0924 0.4431 0.081 Uiso 1 1 calc R
C6C C 0.5793(4) -0.0829(3) 0.3355(2) 0.0511(11) Uani 1 1 d .
H6C H 0.6406 -0.1293 0.3431 0.061 Uiso 1 1 calc R
C1D C 0.6463(4) -0.0739(2) 0.1053(2) 0.0334(8) Uani 1 1 d .
C2D C 0.5402(4) -0.1174(3) 0.1126(3) 0.0445(10) Uani 1 1 d .
H2D H 0.4998 -0.1339 0.1617 0.053 Uiso 1 1 calc R
C3D C 0.4941(5) -0.1364(3) 0.0473(3) 0.0528(12) Uani 1 1 d .
H3D H 0.4229 -0.1659 0.0521 0.063 Uiso 1 1 calc R
C4D C 0.5538(5) -0.1116(3) -0.0248(3) 0.0539(12) Uani 1 1 d .
H4D H 0.5239 -0.1254 -0.0690 0.065 Uiso 1 1 calc R
C5D C 0.6560(4) -0.0671(3) -0.0320(2) 0.0444(10) Uani 1 1 d .
H5D H 0.6952 -0.0496 -0.0811 0.053 Uiso 1 1 calc R
C6D C 0.7018(4) -0.0478(3) 0.0329(2) 0.0395(9) Uani 1 1 d .
H6D H 0.7715 -0.0166 0.0275 0.047 Uiso 1 1 calc R
C1S C 0.5239(13) 0.5298(10) 0.3796(9) 0.310(14) Uani 1 1 d D
H1S1 H 0.4715 0.4961 0.3564 0.464 Uiso 1 1 calc R
H1S2 H 0.5203 0.5115 0.4335 0.464 Uiso 1 1 calc R
H1S3 H 0.6082 0.5192 0.3534 0.464 Uiso 1 1 calc R
C2S C 0.4811(14) 0.6251(15) 0.3731(7) 0.296(15) Uani 1 1 d D
H2S1 H 0.4212 0.6443 0.4180 0.355 Uiso 1 1 calc R
H2S2 H 0.5499 0.6617 0.3660 0.355 Uiso 1 1 calc R
C3S C 0.4243(11) 0.6272(7) 0.3044(7) 0.275(14) Uani 1 1 d D
H3S1 H 0.3577 0.5888 0.3107 0.330 Uiso 1 1 calc R
H3S2 H 0.4847 0.6105 0.2590 0.330 Uiso 1 1 calc R
C4S C 0.3762(9) 0.7231(10) 0.3002(6) 0.212(8) Uani 1 1 d D
H4S1 H 0.3209 0.7418 0.3471 0.254 Uiso 1 1 calc R
H4S2 H 0.4422 0.7619 0.2878 0.254 Uiso 1 1 calc R
C5S C 0.3092(16) 0.7161(13) 0.2346(9) 0.41(2) Uani 1 1 d D
H5S1 H 0.3656 0.6947 0.1890 0.495 Uiso 1 1 calc R
H5S2 H 0.2442 0.6766 0.2481 0.495 Uiso 1 1 calc R
C6S C 0.2588(13) 0.8054(14) 0.2226(7) 0.309(15) Uani 1 1 d D
H6S1 H 0.1715 0.8069 0.2204 0.464 Uiso 1 1 calc R
H6S2 H 0.3005 0.8296 0.1745 0.464 Uiso 1 1 calc R
H6S3 H 0.2699 0.8404 0.2646 0.464 Uiso 1 1 calc R

loop_
_atom_site_aniso_label
_atom_site_aniso_U_11
_atom_site_aniso_U_22
_atom_site_aniso_U_33
_atom_site_aniso_U_23
_atom_site_aniso_U_13
_atom_site_aniso_U_12
Ni1 0.0390(3) 0.0322(3) 0.0270(3) 0.00048(19) -0.0050(2) -0.0095(2)
Fe1 0.0404(3) 0.0260(3) 0.0377(3) -0.0046(2) -0.0031(2) -0.0050(2)
Fe2 0.0442(3) 0.0309(3) 0.0308(3) 0.0013(2) -0.0038(2) -0.0015(2)
P1 0.0360(5) 0.0295(5) 0.0291(5) -0.0008(4) -0.0050(4) -0.0049(4)
P2 0.0348(5) 0.0299(5) 0.0268(5) 0.0006(4) -0.0044(4) -0.0064(4)
N1 0.059(2) 0.042(2) 0.038(2) -0.0089(16) 0.0007(17) -0.0064(17)
N2 0.054(2) 0.0371(19) 0.051(2) 0.0018(16) -0.0038(19) -0.0061(17)
O1 0.082(3) 0.059(2) 0.071(2) 0.0224(19) -0.031(2) -0.0029(19)
O2 0.059(2) 0.061(2) 0.094(3) -0.027(2) 0.025(2) -0.0209(18)
F1 0.085(2) 0.0416(14) 0.0613(18) -0.0031(13) -0.0114(15) 0.0006(14)
F2 0.105(3) 0.073(2) 0.0535(18) 0.0151(15) -0.0235(17) -0.0144(18)
F3 0.091(2) 0.103(2) 0.0352(15) -0.0176(15) -0.0025(14) -0.0229(19)
F4 0.098(2) 0.071(2) 0.067(2) -0.0341(16) -0.0092(17) 0.0159(18)
F5 0.112(3) 0.0510(16) 0.0550(18) -0.0033(14) -0.0128(17) 0.0177(17)
F6 0.0662(19) 0.0608(18) 0.072(2) -0.0125(15) -0.0096(16) -0.0075(15)
F7 0.097(3) 0.068(2) 0.134(3) -0.039(2) -0.020(2) -0.0219(19)
F8 0.086(3) 0.056(2) 0.182(4) -0.001(2) 0.000(3) -0.0305(18)
F9 0.104(3) 0.089(3) 0.111(3) 0.031(2) 0.017(2) -0.029(2)
F10 0.088(2) 0.077(2) 0.064(2) 0.0062(17) 0.0023(17) -0.0206(18)
C1 0.052(3) 0.045(2) 0.038(2) 0.0024(19) -0.010(2) -0.014(2)
C2 0.049(3) 0.041(2) 0.042(2) -0.0069(19) 0.003(2) -0.017(2)
C3 0.045(2) 0.040(2) 0.036(2) -0.0015(18) -0.0031(18) 0.0021(18)
C4 0.046(2) 0.045(2) 0.038(2) -0.0094(19) -0.0026(19) -0.0048(19)
C5 0.064(3) 0.046(3) 0.040(2) -0.006(2) -0.007(2) -0.002(2)
C6 0.057(3) 0.052(3) 0.048(3) -0.018(2) -0.008(2) 0.002(2)
C7 0.053(3) 0.072(3) 0.038(2) -0.012(2) -0.003(2) -0.014(2)
C8 0.057(3) 0.051(3) 0.042(3) 0.007(2) -0.012(2) -0.013(2)
C9 0.053(3) 0.041(2) 0.044(3) -0.005(2) -0.004(2) -0.006(2)
C10 0.055(3) 0.031(2) 0.047(3) -0.0028(18) 0.000(2) 0.0018(19)
C11 0.044(3) 0.036(2) 0.067(3) 0.007(2) -0.007(2) -0.0010(19)
C12 0.049(3) 0.035(2) 0.076(4) 0.000(2) -0.010(3) 0.002(2)
C13 0.054(3) 0.044(3) 0.105(5) -0.015(3) -0.010(3) 0.001(2)
C14 0.055(3) 0.038(3) 0.128(6) -0.001(3) -0.008(4) -0.005(2)
C15 0.065(4) 0.048(3) 0.093(5) 0.020(3) 0.006(3) -0.003(3)
C16 0.058(3) 0.044(3) 0.069(3) 0.001(2) -0.008(3) -0.004(2)
C17 0.053(3) 0.0252(19) 0.042(2) -0.0037(17) -0.009(2) 0.0035(17)
C18 0.056(3) 0.0273(19) 0.043(2) -0.0001(17) -0.005(2) -0.0073(18)
C19 0.062(3) 0.036(2) 0.037(2) 0.0016(18) -0.001(2) -0.008(2)
C20 0.063(3) 0.040(2) 0.035(2) -0.0014(18) -0.009(2) -0.003(2)
C21 0.047(2) 0.030(2) 0.043(2) 0.0008(17) -0.0137(19) 0.0009(17)
C22 0.041(2) 0.0234(18) 0.041(2) -0.0022(16) -0.0084(18) -0.0026(16)
C23 0.038(2) 0.0282(19) 0.049(2) -0.0082(17) 0.0007(18) -0.0036(16)
C24 0.036(2) 0.034(2) 0.067(3) -0.007(2) 0.003(2) -0.0089(18)
C25 0.043(2) 0.034(2) 0.069(3) -0.005(2) -0.018(2) -0.0074(19)
C26 0.055(3) 0.034(2) 0.040(2) -0.0033(17) -0.016(2) -0.0034(19)
C27 0.041(2) 0.036(2) 0.0242(19) 0.0001(15) -0.0004(16) -0.0033(17)
C28 0.052(3) 0.045(2) 0.027(2) -0.0053(17) -0.0074(18) 0.0011(19)
C29 0.066(3) 0.053(3) 0.032(2) 0.005(2) -0.011(2) 0.012(2)
C30 0.071(3) 0.036(2) 0.038(2) 0.0114(19) 0.002(2) -0.003(2)
C31 0.046(2) 0.038(2) 0.033(2) 0.0058(17) 0.0060(18) -0.0070(18)
C32 0.047(3) 0.047(2) 0.038(2) -0.0076(19) 0.0033(19) -0.008(2)
C33 0.060(3) 0.034(2) 0.032(2) 0.0018(17) 0.0004(19) -0.005(2)
C34 0.052(2) 0.032(2) 0.031(2) -0.0016(16) -0.0021(18) -0.0026(18)
C35 0.049(2) 0.035(2) 0.034(2) -0.0037(17) -0.0040(18) -0.0029(18)
C36 0.047(2) 0.039(2) 0.041(2) -0.0011(18) -0.0001(19) 0.0033(19)
C1A 0.039(2) 0.035(2) 0.033(2) -0.0013(16) 0.0018(17) -0.0078(17)
C2A 0.051(3) 0.051(3) 0.039(2) -0.007(2) -0.005(2) -0.004(2)
C3A 0.070(3) 0.065(3) 0.044(3) -0.020(2) 0.006(2) -0.005(3)
C4A 0.061(3) 0.068(3) 0.060(3) -0.015(3) 0.013(3) 0.005(3)
C5A 0.044(3) 0.078(4) 0.061(3) -0.008(3) 0.001(2) 0.010(2)
C6A 0.040(2) 0.062(3) 0.043(2) -0.003(2) 0.001(2) -0.002(2)
C1B 0.053(3) 0.033(2) 0.034(2) -0.0001(17) -0.0175(19) -0.0067(18)
C2B 0.073(3) 0.043(2) 0.048(3) 0.006(2) -0.010(2) -0.011(2)
C3B 0.119(5) 0.055(3) 0.045(3) 0.012(2) -0.013(3) -0.020(3)
C4B 0.121(6) 0.048(3) 0.080(4) 0.020(3) -0.060(4) -0.015(3)
C5B 0.089(5) 0.062(4) 0.138(6) 0.030(4) -0.068(5) -0.011(3)
C6B 0.056(3) 0.050(3) 0.087(4) 0.015(3) -0.031(3) -0.006(2)
C1C 0.033(2) 0.037(2) 0.037(2) -0.0064(17) -0.0026(17) -0.0087(17)
C2C 0.048(3) 0.054(3) 0.056(3) -0.004(2) 0.001(2) -0.002(2)
C3C 0.045(3) 0.069(4) 0.089(4) -0.015(3) 0.004(3) 0.004(3)
C4C 0.052(3) 0.091(4) 0.073(4) -0.030(3) 0.018(3) -0.011(3)
C5C 0.071(4) 0.080(4) 0.047(3) -0.002(3) 0.009(3) -0.015(3)
C6C 0.056(3) 0.056(3) 0.037(2) -0.002(2) 0.002(2) -0.004(2)
C1D 0.041(2) 0.0261(18) 0.034(2) -0.0008(15) -0.0109(17) -0.0036(16)
C2D 0.051(3) 0.039(2) 0.046(2) 0.0022(19) -0.014(2) -0.0123(19)
C3D 0.064(3) 0.035(2) 0.067(3) -0.002(2) -0.030(3) -0.012(2)
C4D 0.077(3) 0.041(2) 0.050(3) -0.011(2) -0.031(3) 0.003(2)
C5D 0.058(3) 0.044(2) 0.030(2) -0.0035(18) -0.0098(19) 0.003(2)
C6D 0.048(2) 0.037(2) 0.033(2) -0.0016(17) -0.0091(18) -0.0017(18)
C1S 0.124(11) 0.29(2) 0.49(3) -0.21(2) 0.098(15) -0.037(12)
C2S 0.177(14) 0.56(4) 0.125(11) -0.135(18) 0.030(10) 0.053(19)
C3S 0.241(17) 0.129(9) 0.34(2) 0.025(12) 0.248(19) 0.021(10)
C4S 0.131(10) 0.36(3) 0.117(9) -0.034(13) 0.084(8) -0.053(13)
C5S 0.41(4) 0.41(4) 0.26(3) 0.14(3) 0.26(3) 0.11(3)
C6S 0.171(13) 0.68(4) 0.114(10) -0.024(18) -0.008(9) -0.23(2)

loop_
_atom_type_symbol
_atom_type_description
_atom_type_scat_dispersion_real
_atom_type_scat_dispersion_imag
_atom_type_scat_source
C C 0.0033 0.0016 'International Tables Vol C Tables 4.2.6.8 and 6.1.1.4'
H H 0.0000 0.0000 'International Tables Vol C Tables 4.2.6.8 and 6.1.1.4'
N N 0.0061 0.0033 'International Tables Vol C Tables 4.2.6.8 and 6.1.1.4'
O O 0.0106 0.0060 'International Tables Vol C Tables 4.2.6.8 and 6.1.1.4'
F F 0.0171 0.0103 'International Tables Vol C Tables 4.2.6.8 and 6.1.1.4'
P P 0.1023 0.0942 'International Tables Vol C Tables 4.2.6.8 and 6.1.1.4'
Fe Fe 0.3463 0.8444 'International Tables Vol C Tables 4.2.6.8 and 6.1.1.4'
Ni Ni 0.3393 1.1124 'International Tables Vol C Tables 4.2.6.8 and 6.1.1.4'

loop_
_geom_angle_atom_site_label_1
_geom_angle_atom_site_label_2
_geom_angle_atom_site_label_3
_geom_angle
C2 Ni1 C1 116.9(2)
C2 Ni1 P1 104.80(15)
C1 Ni1 P1 109.69(14)
C2 Ni1 P2 106.24(14)
C1 Ni1 P2 106.81(14)
P1 Ni1 P2 112.52(4)
C17 Fe1 C21 41.35(16)
C17 Fe1 C23 164.93(17)
C21 Fe1 C23 125.86(16)
C17 Fe1 C25 121.91(18)
C21 Fe1 C25 159.01(18)
C23 Fe1 C25 67.86(17)
C17 Fe1 C24 154.20(17)
C21 Fe1 C24 160.50(18)
C23 Fe1 C24 40.57(16)
C25 Fe1 C24 40.17(18)
C17 Fe1 C18 41.07(17)
C21 Fe1 C18 69.11(17)
C23 Fe1 C18 151.96(17)
C25 Fe1 C18 106.39(18)
C24 Fe1 C18 117.22(17)
C17 Fe1 C26 110.72(17)
C21 Fe1 C26 124.59(18)
C23 Fe1 C26 68.29(17)
C25 Fe1 C26 40.63(17)
C24 Fe1 C26 68.24(19)
C18 Fe1 C26 126.24(17)
C17 Fe1 C19 68.62(17)
C21 Fe1 C19 68.46(18)
C23 Fe1 C19 117.56(17)
C25 Fe1 C19 122.25(19)
C24 Fe1 C19 103.65(19)
C18 Fe1 C19 40.58(16)
C26 Fe1 C19 160.84(18)
C17 Fe1 C20 68.35(17)
C21 Fe1 C20 40.28(17)
C23 Fe1 C20 106.75(17)
C25 Fe1 C20 158.79(19)
C24 Fe1 C20 122.48(19)
C18 Fe1 C20 68.17(17)
C26 Fe1 C20 158.51(18)
C19 Fe1 C20 40.40(18)
C17 Fe1 C22 128.46(17)
C21 Fe1 C22 109.97(16)
C23 Fe1 C22 40.84(15)
C25 Fe1 C22 68.84(16)
C24 Fe1 C22 68.90(16)
C18 Fe1 C22 165.06(16)
C26 Fe1 C22 41.15(15)
C19 Fe1 C22 154.03(16)
C20 Fe1 C22 121.43(17)
C36 Fe2 C35 41.05(17)
C36 Fe2 C31 146.40(17)
C35 Fe2 C31 114.69(17)
C36 Fe2 C30 113.98(18)
C35 Fe2 C30 107.00(18)
C31 Fe2 C30 40.74(17)
C36 Fe2 C34 68.80(17)
C35 Fe2 C34 40.95(16)
C31 Fe2 C34 108.95(18)
C30 Fe2 C34 130.93(19)
C36 Fe2 C29 107.36(18)
C35 Fe2 C29 129.28(18)
C31 Fe2 C29 67.89(19)
C30 Fe2 C29 39.69(19)
C34 Fe2 C29 168.59(18)
C36 Fe2 C27 170.62(17)
C35 Fe2 C27 148.07(17)
C31 Fe2 C27 40.95(15)
C30 Fe2 C27 68.50(16)
C34 Fe2 C27 117.02(16)
C29 Fe2 C27 68.36(16)
C36 Fe2 C33 67.72(17)
C35 Fe2 C33 67.89(16)
C31 Fe2 C33 133.22(17)
C30 Fe2 C33 170.7(2)
C34 Fe2 C33 40.25(16)
C29 Fe2 C33 149.5(2)
C27 Fe2 C33 111.40(16)
C36 Fe2 C28 130.38(18)
C35 Fe2 C28 168.68(16)
C31 Fe2 C28 68.78(18)
C30 Fe2 C28 68.07(18)
C34 Fe2 C28 149.78(16)
C29 Fe2 C28 40.62(17)
C27 Fe2 C28 41.07(16)
C33 Fe2 C28 118.37(17)
C36 Fe2 C32 40.56(17)
C35 Fe2 C32 68.45(17)
C31 Fe2 C32 171.99(17)
C30 Fe2 C32 146.74(19)
C34 Fe2 C32 68.18(18)
C29 Fe2 C32 116.4(2)
C27 Fe2 C32 132.86(16)
C33 Fe2 C32 39.95(17)
C28 Fe2 C32 109.66(18)
C22 P1 C1A 104.54(18)
C22 P1 C1B 101.55(18)
C1A P1 C1B 100.64(19)
C22 P1 Ni1 112.77(13)
C1A P1 Ni1 120.09(14)
C1B P1 Ni1 114.95(13)
C27 P2 C1D 101.74(17)
C27 P2 C1C 101.49(18)
C1D P2 C1C 102.73(18)
C27 P2 Ni1 117.60(13)
C1D P2 Ni1 114.38(13)
C1C P2 Ni1 116.61(13)
C3 N1 C4 119.0(4)
C10 N2 C11 118.3(4)
O1 C1 Ni1 179.4(4)
O2 C2 Ni1 178.0(4)
N1 C3 C17 121.5(4)
C9 C4 C5 116.4(4)
C9 C4 N1 123.3(4)
C5 C4 N1 119.6(4)
F5 C5 C6 118.8(4)
F5 C5 C4 119.8(4)
C6 C5 C4 121.3(4)
F4 C6 C7 120.0(4)
F4 C6 C5 119.3(4)
C7 C6 C5 120.7(4)
F3 C7 C6 120.1(5)
F3 C7 C8 120.6(5)
C6 C7 C8 119.4(4)
F2 C8 C9 119.3(4)
F2 C8 C7 120.9(4)
C9 C8 C7 119.7(4)
F1 C9 C8 118.5(4)
F1 C9 C4 119.0(4)
C8 C9 C4 122.4(4)
N2 C10 C35 120.8(4)
C16 C11 C12 116.0(4)
C16 C11 N2 123.8(5)
C12 C11 N2 119.8(4)
F6 C12 C13 118.3(5)
F6 C12 C11 119.3(4)
C13 C12 C11 122.4(5)
F7 C13 C14 120.5(5)
F7 C13 C12 120.1(6)
C14 C13 C12 119.5(6)
C13 C14 F8 120.4(6)
C13 C14 C15 120.9(5)
F8 C14 C15 118.8(6)
F9 C15 C14 121.7(6)
F9 C15 C16 118.9(6)
C14 C15 C16 119.4(6)
F10 C16 C11 119.4(4)
F10 C16 C15 118.8(5)
C11 C16 C15 121.8(5)
C18 C17 C3 125.5(4)
C18 C17 C21 107.7(4)
C3 C17 C21 126.6(4)
C18 C17 Fe1 69.9(2)
C3 C17 Fe1 122.5(3)
C21 C17 Fe1 69.5(2)
C19 C18 C17 107.7(4)
C19 C18 Fe1 69.9(2)
C17 C18 Fe1 69.0(2)
C20 C19 C18 108.2(4)
C20 C19 Fe1 70.0(2)
C18 C19 Fe1 69.5(2)
C21 C20 C19 108.8(4)
C21 C20 Fe1 69.1(2)
C19 C20 Fe1 69.6(2)
C20 C21 C17 107.6(4)
C20 C21 Fe1 70.6(3)
C17 C21 Fe1 69.2(2)
C23 C22 C26 105.7(3)
C23 C22 P1 124.0(3)
C26 C22 P1 130.3(3)
C23 C22 Fe1 68.6(2)
C26 C22 Fe1 68.7(2)
P1 C22 Fe1 129.3(2)
C24 C23 C22 109.4(4)
C24 C23 Fe1 69.9(2)
C22 C23 Fe1 70.6(2)
C25 C24 C23 107.7(4)
C25 C24 Fe1 69.7(2)
C23 C24 Fe1 69.5(2)
C24 C25 C26 108.9(4)
C24 C25 Fe1 70.1(3)
C26 C25 Fe1 70.0(2)
C25 C26 C22 108.2(4)
C25 C26 Fe1 69.4(2)
C22 C26 Fe1 70.1(2)
C31 C27 C28 107.4(3)
C31 C27 P2 128.4(3)
C28 C27 P2 124.1(3)
C31 C27 Fe2 69.1(2)
C28 C27 Fe2 69.8(2)
P2 C27 Fe2 129.25(19)
C29 C28 C27 106.8(4)
C29 C28 Fe2 69.3(2)
C27 C28 Fe2 69.1(2)
C30 C29 C28 109.3(4)
C30 C29 Fe2 69.9(2)
C28 C29 Fe2 70.1(2)
C29 C30 C31 108.7(4)
C29 C30 Fe2 70.4(3)
C31 C30 Fe2 69.5(2)
C30 C31 C27 107.8(4)
C30 C31 Fe2 69.8(2)
C27 C31 Fe2 70.0(2)
C33 C32 C36 107.3(4)
C33 C32 Fe2 69.8(2)
C36 C32 Fe2 68.3(2)
C32 C33 C34 109.6(4)
C32 C33 Fe2 70.2(2)
C34 C33 Fe2 69.6(2)
C33 C34 C35 106.9(4)
C33 C34 Fe2 70.1(2)
C35 C34 Fe2 68.7(2)
C36 C35 C34 107.9(4)
C36 C35 C10 126.0(4)
C34 C35 C10 125.8(4)
C36 C35 Fe2 69.4(2)
C34 C35 Fe2 70.3(2)
C10 C35 Fe2 121.4(3)
C32 C36 C35 108.3(4)
C32 C36 Fe2 71.1(2)
C35 C36 Fe2 69.5(2)
C6A C1A C2A 118.9(4)
C6A C1A P1 119.2(3)
C2A C1A P1 121.9(3)
C3A C2A C1A 120.0(4)
C4A C3A C2A 120.6(5)
C5A C4A C3A 119.6(5)
C4A C5A C6A 120.6(5)
C1A C6A C5A 120.3(4)
C2B C1B C6B 118.6(4)
C2B C1B P1 119.4(3)
C6B C1B P1 121.6(4)
C1B C2B C3B 120.6(5)
C4B C3B C2B 120.2(6)
C5B C4B C3B 120.4(5)
C4B C5B C6B 121.1(6)
C1B C6B C5B 119.1(5)
C6C C1C C2C 118.3(4)
C6C C1C P2 122.4(3)
C2C C1C P2 119.2(3)
C3C C2C C1C 120.3(5)
C4C C3C C2C 120.5(5)
C3C C4C C5C 120.3(5)
C4C C5C C6C 119.7(5)
C1C C6C C5C 120.9(5)
C6D C1D C2D 118.9(4)
C6D C1D P2 118.9(3)
C2D C1D P2 122.1(3)
C3D C2D C1D 120.1(4)
C4D C3D C2D 119.7(4)
C5D C4D C3D 120.3(4)
C4D C5D C6D 120.1(4)
C1D C6D C5D 120.8(4)
C3S C2S C1S 100.2(14)
C2S C3S C4S 99.8(14)
C5S C4S C3S 95.6(13)
C6S C5S C4S 102.2(15)

loop_
_geom_bond_atom_site_label_1
_geom_bond_atom_site_label_2
_geom_bond_distance
Ni1 C2 1.764(5)
Ni1 C1 1.777(5)
Ni1 P1 2.2096(11)
Ni1 P2 2.2145(11)
Fe1 C17 2.031(4)
Fe1 C21 2.035(4)
Fe1 C23 2.036(4)
Fe1 C25 2.036(4)
Fe1 C24 2.042(4)
Fe1 C18 2.043(4)
Fe1 C26 2.044(4)
Fe1 C19 2.048(4)
Fe1 C20 2.054(4)
Fe1 C22 2.062(4)
Fe2 C36 2.025(4)
Fe2 C35 2.027(4)
Fe2 C31 2.038(4)
Fe2 C30 2.043(4)
Fe2 C34 2.049(4)
Fe2 C29 2.049(4)
Fe2 C27 2.050(4)
Fe2 C33 2.056(4)
Fe2 C28 2.060(4)
Fe2 C32 2.062(4)
P1 C22 1.816(4)
P1 C1A 1.827(4)
P1 C1B 1.830(4)
P2 C27 1.808(4)
P2 C1D 1.830(4)
P2 C1C 1.833(4)
N1 C3 1.277(5)
N1 C4 1.410(5)
N2 C10 1.283(6)
N2 C11 1.395(6)
O1 C1 1.133(5)
O2 C2 1.145(5)
F1 C9 1.348(5)
F2 C8 1.338(5)
F3 C7 1.335(5)
F4 C6 1.348(5)
F5 C5 1.331(5)
F6 C12 1.331(6)
F7 C13 1.344(7)
F8 C14 1.358(6)
F9 C15 1.331(7)
F10 C16 1.335(6)
C3 C17 1.433(6)
C4 C9 1.378(6)
C4 C5 1.394(6)
C5 C6 1.365(6)
C6 C7 1.364(7)
C7 C8 1.371(7)
C8 C9 1.368(6)
C10 C35 1.454(6)
C11 C16 1.387(7)
C11 C12 1.392(7)
C12 C13 1.376(7)
C13 C14 1.356(9)
C14 C15 1.359(9)
C15 C16 1.390(7)
C17 C18 1.429(6)
C17 C21 1.435(6)
C18 C19 1.419(6)
C19 C20 1.416(6)
C20 C21 1.408(6)
C22 C23 1.430(6)
C22 C26 1.443(5)
C23 C24 1.413(6)
C24 C25 1.400(6)
C25 C26 1.416(6)
C27 C31 1.430(6)
C27 C28 1.442(6)
C28 C29 1.426(6)
C29 C30 1.389(7)
C30 C31 1.420(6)
C32 C33 1.407(6)
C32 C36 1.417(6)
C33 C34 1.412(6)
C34 C35 1.426(6)
C35 C36 1.421(6)
C1A C6A 1.385(6)
C1A C2A 1.400(6)
C2A C3A 1.389(6)
C3A C4A 1.379(7)
C4A C5A 1.376(7)
C5A C6A 1.389(6)
C1B C2B 1.377(6)
C1B C6B 1.381(6)
C2B C3B 1.390(7)
C3B C4B 1.345(9)
C4B C5B 1.340(9)
C5B C6B 1.404(7)
C1C C6C 1.383(6)
C1C C2C 1.401(6)
C2C C3C 1.381(7)
C3C C4C 1.367(8)
C4C C5C 1.375(8)
C5C C6C 1.391(7)
C1D C6D 1.380(5)
C1D C2D 1.398(6)
C2D C3D 1.393(6)
C3D C4D 1.386(7)
C4D C5D 1.367(7)
C5D C6D 1.387(6)
C1S C2S 1.477(14)
C2S C3S 1.453(13)
C3S C4S 1.496(14)
C4S C5S 1.489(15)
C5S C6S 1.426(14)
